data_4126703
loop_
_publ_author_name
'Manz, Dennis-Helmut'
'Duan, Peng-Cheng'
'Dechert, Sebastian'
'Demeshko, Serhiy'
'Oswald, Rainer'
'John, Michael'
'Mata, Ricardo A.'
'Meyer, Franc'

_publ_section_title
;
 Pairwise H2/D2 Exchange and H2 Substitution at a Bimetallic Dinickel(II)
 Complex Featuring Two Terminal Hydrides.
;
_journal_name_full 'Journal of the American Chemical Society'
_journal_paper_doi 10.1021/jacs.7b08629
_journal_year 2017
_chemical_formula_moiety 'C39 H55 K N6 Ni2'
_chemical_formula_sum 'C39 H55 K N6 Ni2'
_chemical_formula_weight 764.41
_space_group_crystal_system monoclinic
_space_group_IT_number 14
_space_group_name_Hall '-P 2yn'
_space_group_name_H-M_alt 'P 1 21/n 1'
_symmetry_space_group_name_Hall '-P 2yn'
_symmetry_space_group_name_H-M 'P 1 21/n 1'
_atom_sites_solution_hydrogens mixed
_audit_creation_method SHELXL-2016/6
_cell_angle_alpha 90
_cell_angle_beta 98.8790(10)
_cell_angle_gamma 90
_cell_formula_units_Z 8
_cell_length_a 15.7726(3)
_cell_length_b 17.7079(3)
_cell_length_c 27.8404(5)
_cell_measurement_reflns_used 82995
_cell_measurement_temperature 133(2)
_cell_measurement_theta_max 26.735
_cell_measurement_theta_min 1.368
_cell_volume 7682.6(2)
_computing_cell_refinement 'X-AREA (Stoe & Cie, 2015)'
_computing_data_collection 'X-AREA (Stoe & Cie, 2015)'
_computing_data_reduction 'X-AREA (Stoe & Cie, 2015)'
_computing_molecular_graphics 'DIAMOND (Brandenburg, 2012)'
_computing_publication_material 'SHELXL-2016 (Sheldrick, 2016)'
_computing_structure_refinement 'SHELXL-2016/6 (Sheldrick, 2016)'
_computing_structure_solution 'SHELXT-2014 (Sheldrick, 2014)'
_diffrn_ambient_temperature 133(2)
_diffrn_measured_fraction_theta_full 0.999
_diffrn_measured_fraction_theta_max 0.997
_diffrn_measurement_device_type 'Stoe IPDS II'
_diffrn_measurement_method \w
_diffrn_radiation_type MoK\a
_diffrn_radiation_wavelength 0.71073
_diffrn_reflns_av_R_equivalents 0.0595
_diffrn_reflns_av_unetI/netI 0.0358
_diffrn_reflns_Laue_measured_fraction_full 0.999
_diffrn_reflns_Laue_measured_fraction_max 0.997
_diffrn_reflns_limit_h_max 17
_diffrn_reflns_limit_h_min -19
_diffrn_reflns_limit_k_max 22
_diffrn_reflns_limit_k_min -22
_diffrn_reflns_limit_l_max 35
_diffrn_reflns_limit_l_min -35
_diffrn_reflns_number 82995
_diffrn_reflns_point_group_measured_fraction_full 0.999
_diffrn_reflns_point_group_measured_fraction_max 0.997
_diffrn_reflns_theta_full 25.242
_diffrn_reflns_theta_max 26.735
_diffrn_reflns_theta_min 1.368
_diffrn_source 'fine-focus sealed tube'
_exptl_absorpt_coefficient_mu 1.124
_exptl_absorpt_correction_T_max 0.7919
_exptl_absorpt_correction_T_min 0.5954
_exptl_absorpt_correction_type numerical
_exptl_absorpt_process_details 'X-RED (Stoe & Cie, 2015)'
_exptl_crystal_colour orange
_exptl_crystal_density_diffrn 1.322
_exptl_crystal_description block
_exptl_crystal_F_000 3248
_exptl_crystal_size_max 0.390
_exptl_crystal_size_mid 0.260
_exptl_crystal_size_min 0.220
_refine_diff_density_max 0.475
_refine_diff_density_min -0.216
_refine_diff_density_rms 0.062
_refine_ls_extinction_method none
_refine_ls_goodness_of_fit_ref 1.004
_refine_ls_hydrogen_treatment mixed
_refine_ls_matrix_type full
_refine_ls_number_parameters 949
_refine_ls_number_reflns 16258
_refine_ls_number_restraints 150
_refine_ls_restrained_S_all 1.006
_refine_ls_R_factor_all 0.0460
_refine_ls_R_factor_gt 0.0342
_refine_ls_shift/su_max 0.003
_refine_ls_shift/su_mean 0.000
_refine_ls_structure_factor_coef Fsqd
_refine_ls_weighting_details 'w=1/[\s^2^(Fo^2^)+(0.0518P)^2^] where P=(Fo^2^+2Fc^2^)/3'
_refine_ls_weighting_scheme calc
_refine_ls_wR_factor_gt 0.0795
_refine_ls_wR_factor_ref 0.0833
_reflns_Friedel_coverage 0.000
_reflns_number_gt 13352
_reflns_number_total 16258
_reflns_threshold_expression 'I > 2\s(I)'
_cod_data_source_file ja7b08629_si_002.cif
_cod_data_source_block K2-dm229
_cod_database_code 4126703
_shelx_shelxl_version_number 2016/6
_shelx_space_group_comment
;
The symmetry employed for this shelxl refinement is uniquely defined
by the following loop, which should always be used as a source of
symmetry information in preference to the above space-group names.
They are only intended as comments.
;
_shelx_estimated_absorpt_t_min 0.668
_shelx_estimated_absorpt_t_max 0.790

loop_
_space_group_symop_operation_xyz
'x, y, z'
'-x+1/2, y+1/2, -z+1/2'
'-x, -y, -z'
'x-1/2, -y-1/2, z-1/2'

loop_
_atom_site_label
_atom_site_type_symbol
_atom_site_fract_x
_atom_site_fract_y
_atom_site_fract_z
_atom_site_U_iso_or_equiv
_atom_site_adp_type
_atom_site_occupancy
_atom_site_site_symmetry_order
_atom_site_calc_flag
_atom_site_refinement_flags_posn
_atom_site_refinement_flags_adp
_atom_site_refinement_flags_occupancy
_atom_site_disorder_assembly
_atom_site_disorder_group
Ni1 Ni 0.13666(2) 0.96628(2) 0.69339(2) 0.02487(6) Uani 1 1 d . . . . .
Ni2 Ni 0.06231(2) 0.88507(2) 0.55306(2) 0.02272(6) Uani 1 1 d . . . . .
Ni3 Ni 0.55892(2) 0.63417(2) 0.53293(2) 0.02360(6) Uani 1 1 d . . . . .
Ni4 Ni 0.62524(2) 0.51044(2) 0.66036(2) 0.02404(6) Uani 1 1 d . . . . .
H1 H 0.1687(18) 0.9120(15) 0.6681(10) 0.055(8) Uiso 1 1 d . . . . .
H2 H 0.1335(15) 0.8754(12) 0.5870(8) 0.035(6) Uiso 1 1 d . . . . .
H3 H 0.6663(16) 0.5604(13) 0.6374(9) 0.039(6) Uiso 1 1 d . . . . .
H4 H 0.6330(17) 0.6320(14) 0.5666(9) 0.048(7) Uiso 1 1 d . . . . .
N1 N 0.04128(10) 0.97468(8) 0.64385(6) 0.0261(3) Uani 1 1 d . . . . .
N2 N 0.01743(10) 0.94884(8) 0.59711(6) 0.0247(3) Uani 1 1 d . . . . .
N3 N 0.07691(11) 1.03692(9) 0.72786(6) 0.0281(3) Uani 1 1 d . . . . .
N4 N 0.23360(11) 0.96039(9) 0.74191(6) 0.0285(3) Uani 1 1 d . . . . .
N5 N -0.04096(10) 0.90739(8) 0.51005(6) 0.0252(3) Uani 1 1 d . . . . .
N6 N 0.10536(10) 0.81913(8) 0.50963(6) 0.0250(3) Uani 1 1 d . . . . .
N11 N 0.51044(10) 0.55726(8) 0.56664(6) 0.0243(3) Uani 1 1 d . . . . .
N12 N 0.53179(10) 0.51733(8) 0.60946(6) 0.0251(3) Uani 1 1 d . . . . .
N13 N 0.45553(10) 0.62748(9) 0.48743(6) 0.0255(3) Uani 1 1 d . . . . .
N14 N 0.60449(10) 0.71516(9) 0.50164(6) 0.0271(3) Uani 1 1 d . . . . .
N15 N 0.55672(10) 0.43760(8) 0.68745(6) 0.0269(3) Uani 1 1 d . . . . .
N16 N 0.71751(11) 0.50554(9) 0.71187(6) 0.0273(3) Uani 1 1 d . . . . .
K1 K 0.27106(3) 0.82589(3) 0.63235(2) 0.03482(11) Uani 1 1 d . . . . .
K2 K 0.75594(3) 0.67472(3) 0.62520(2) 0.03942(12) Uani 1 1 d . . . . .
C1 C -0.02246(13) 1.01964(10) 0.65442(7) 0.0288(4) Uani 1 1 d . . . . .
C2 C -0.08817(13) 1.02380(11) 0.61555(8) 0.0303(4) Uani 1 1 d . . . . .
H2B H -0.140601 1.050888 0.613491 0.036 Uiso 1 1 calc R U . . .
C3 C -0.05999(13) 0.97934(10) 0.58020(7) 0.0268(4) Uani 1 1 d . . . . .
C4 C -0.09748(12) 0.96190(10) 0.52912(7) 0.0277(4) Uani 1 1 d . . . . .
H4A H -0.155647 0.940242 0.527871 0.033 Uiso 1 1 calc R U . . .
H4B H -0.102069 1.008572 0.509310 0.033 Uiso 1 1 calc R U . . .
C5 C -0.06385(13) 0.88180(10) 0.46569(7) 0.0285(4) Uani 1 1 d . . . . .
C6 C -0.14765(14) 0.90605(12) 0.43586(8) 0.0349(5) Uani 1 1 d . . . . .
H6A H -0.195288 0.892092 0.452890 0.052 Uiso 1 1 calc R U . . .
H6B H -0.154646 0.880896 0.404137 0.052 Uiso 1 1 calc R U . . .
H6C H -0.147389 0.960901 0.431196 0.052 Uiso 1 1 calc R U . . .
C7 C -0.01285(13) 0.83131(11) 0.44392(7) 0.0311(4) Uani 1 1 d . . . . .
H7 H -0.034457 0.815405 0.411770 0.037 Uiso 1 1 calc R U . . .
C8 C 0.06591(13) 0.80230(10) 0.46462(7) 0.0282(4) Uani 1 1 d . . . . .
C9 C 0.10898(16) 0.74805(13) 0.43378(8) 0.0401(5) Uani 1 1 d . . . . .
H9A H 0.164701 0.768592 0.428879 0.060 Uiso 1 1 calc R U . . .
H9B H 0.072615 0.741339 0.402201 0.060 Uiso 1 1 calc R U . . .
H9C H 0.117440 0.699178 0.450342 0.060 Uiso 1 1 calc R U . . .
C10 C 0.18337(12) 0.77945(10) 0.52652(6) 0.0247(4) Uani 1 1 d . . . . .
C11 C 0.17956(13) 0.71040(10) 0.55137(7) 0.0276(4) Uani 1 1 d . . . . .
C12 C 0.25664(14) 0.67500(11) 0.57082(7) 0.0324(4) Uani 1 1 d . . . . .
H12 H 0.254882 0.629286 0.588501 0.039 Uiso 1 1 calc R U . . .
C13 C 0.33549(14) 0.70515(12) 0.56485(7) 0.0339(5) Uani 1 1 d . . . . .
H13 H 0.387160 0.680991 0.578946 0.041 Uiso 1 1 calc R U . . .
C14 C 0.33816(13) 0.77094(12) 0.53808(7) 0.0305(4) Uani 1 1 d . . . . .
H14 H 0.392116 0.790441 0.532878 0.037 Uiso 1 1 calc R U . . .
C15 C 0.26316(13) 0.80915(11) 0.51861(7) 0.0272(4) Uani 1 1 d . . . . .
C16 C 0.26795(14) 0.88208(11) 0.49024(7) 0.0314(4) Uani 1 1 d D . . . .
H16 H 0.208485 0.895059 0.474351 0.038 Uiso 1 1 calc R U . . .
C17 C 0.32398(18) 0.87443(13) 0.45028(9) 0.0465(6) Uani 1 1 d D . . . .
H17A H 0.320635 0.921033 0.431093 0.070 Uiso 1 1 calc R U . . .
H17B H 0.303570 0.831920 0.429067 0.070 Uiso 1 1 calc R U . . .
H17C H 0.383618 0.865445 0.465083 0.070 Uiso 1 1 calc R U . . .
C18 C 0.30024(16) 0.94641(12) 0.52496(9) 0.0405(5) Uani 1 1 d D . . . .
H18A H 0.358804 0.935294 0.540788 0.061 Uiso 1 1 calc R U . . .
H18B H 0.262620 0.951454 0.549698 0.061 Uiso 1 1 calc R U . . .
H18C H 0.299989 0.993697 0.506654 0.061 Uiso 1 1 calc R U . . .
C19 C 0.09370(15) 0.67568(11) 0.55699(8) 0.0344(4) Uani 1 1 d . . . . .
H19 H 0.048915 0.701637 0.533339 0.041 Uiso 1 1 calc R U . . .
C20 C 0.07201(19) 0.68987(14) 0.60762(9) 0.0490(6) Uani 1 1 d . . . . .
H20A H 0.015765 0.667964 0.610025 0.073 Uiso 1 1 calc R U . . .
H20B H 0.070563 0.744370 0.613558 0.073 Uiso 1 1 calc R U . . .
H20C H 0.115739 0.666415 0.631871 0.073 Uiso 1 1 calc R U . . .
C21 C 0.08929(19) 0.59101(13) 0.54455(9) 0.0486(6) Uani 1 1 d . . . . .
H21A H 0.102504 0.583542 0.511618 0.073 Uiso 1 1 calc R U . . .
H21B H 0.031463 0.572035 0.546264 0.073 Uiso 1 1 calc R U . . .
H21C H 0.131081 0.563489 0.567835 0.073 Uiso 1 1 calc R U . . .
C22 C -0.00904(14) 1.05677(11) 0.70309(8) 0.0321(4) Uani 1 1 d . . . . .
H22A H -0.014196 1.112244 0.699305 0.039 Uiso 1 1 calc R U . . .
H22B H -0.052933 1.039269 0.722425 0.039 Uiso 1 1 calc R U . . .
C23 C 0.10331(14) 1.06479(10) 0.77152(7) 0.0299(4) Uani 1 1 d . . . . .
C24 C 0.04486(15) 1.11527(11) 0.79544(8) 0.0365(5) Uani 1 1 d . . . . .
H24A H 0.025593 1.157569 0.773778 0.055 Uiso 1 1 calc R U . . .
H24B H 0.076083 1.134755 0.826099 0.055 Uiso 1 1 calc R U . . .
H24C H -0.005031 1.086242 0.801958 0.055 Uiso 1 1 calc R U . . .
C25 C 0.18412(15) 1.04785(12) 0.79791(8) 0.0345(5) Uani 1 1 d . . . . .
H25 H 0.198911 1.072340 0.828417 0.041 Uiso 1 1 calc R U . . .
C26 C 0.24513(14) 0.99865(11) 0.78396(7) 0.0319(4) Uani 1 1 d . . . . .
C27 C 0.32736(16) 0.98767(14) 0.81934(8) 0.0427(5) Uani 1 1 d . . . . .
H27A H 0.333961 0.934159 0.828109 0.064 Uiso 1 1 calc R U . . .
H27B H 0.325014 1.017700 0.848673 0.064 Uiso 1 1 calc R U . . .
H27C H 0.376305 1.004042 0.804123 0.064 Uiso 1 1 calc R U . . .
C28 C 0.30379(13) 0.91302(11) 0.73302(6) 0.0266(4) Uani 1 1 d . . . . .
C29 C 0.30451(13) 0.83582(11) 0.74629(7) 0.0288(4) Uani 1 1 d . . . . .
C30 C 0.37184(14) 0.79068(11) 0.73573(7) 0.0310(4) Uani 1 1 d . . . . .
H30 H 0.373394 0.738864 0.744660 0.037 Uiso 1 1 calc R U . . .
C31 C 0.43624(13) 0.81952(11) 0.71263(7) 0.0316(4) Uani 1 1 d . . . . .
H31 H 0.480811 0.787533 0.705203 0.038 Uiso 1 1 calc R U . . .
C32 C 0.43544(13) 0.89569(11) 0.70030(7) 0.0294(4) Uani 1 1 d . . . . .
H32 H 0.480068 0.915373 0.684615 0.035 Uiso 1 1 calc R U . . .
C33 C 0.37042(13) 0.94373(11) 0.71050(6) 0.0270(4) Uani 1 1 d . . . . .
C34 C 0.37056(14) 1.02685(11) 0.69668(7) 0.0309(4) Uani 1 1 d . . . . .
H34 H 0.342546 1.055593 0.720880 0.037 Uiso 1 1 calc R U . . .
C35 C 0.31838(16) 1.03990(14) 0.64691(9) 0.0464(6) Uani 1 1 d . . . . .
H35A H 0.346212 1.014594 0.622188 0.070 Uiso 1 1 calc R U . . .
H35B H 0.314672 1.094203 0.640132 0.070 Uiso 1 1 calc R U . . .
H35C H 0.260524 1.019327 0.646234 0.070 Uiso 1 1 calc R U . . .
C36 C 0.46075(16) 1.05924(13) 0.69760(9) 0.0452(6) Uani 1 1 d . . . . .
H36A H 0.497032 1.044715 0.728002 0.068 Uiso 1 1 calc R U . . .
H36B H 0.457513 1.114432 0.695417 0.068 Uiso 1 1 calc R U . . .
H36C H 0.485471 1.039331 0.669977 0.068 Uiso 1 1 calc R U . . .
C39 C 0.23410(15) 0.80063(12) 0.77058(8) 0.0372(5) Uani 1 1 d . . . . .
H39 H 0.198161 0.842300 0.780966 0.045 Uiso 1 1 calc R U . . .
C37 C 0.17655(16) 0.75030(14) 0.73514(9) 0.0455(6) Uani 1 1 d . . . . .
H37A H 0.150003 0.780429 0.707307 0.068 Uiso 1 1 calc R U . . .
H37B H 0.131681 0.728250 0.751504 0.068 Uiso 1 1 calc R U . . .
H37C H 0.210914 0.709816 0.723795 0.068 Uiso 1 1 calc R U . . .
C38 C 0.2707(2) 0.75487(19) 0.81573(10) 0.0657(8) Uani 1 1 d . . . . .
H38A H 0.224042 0.740495 0.833430 0.099 Uiso 1 1 calc R U . . .
H38B H 0.312721 0.785557 0.836845 0.099 Uiso 1 1 calc R U . . .
H38C H 0.298648 0.709286 0.805803 0.099 Uiso 1 1 calc R U . . .
C40 C 0.43077(12) 0.53544(10) 0.54644(7) 0.0262(4) Uani 1 1 d . . . . .
C41 C 0.39889(13) 0.48256(11) 0.57589(7) 0.0295(4) Uani 1 1 d . . . . .
H41 H 0.344347 0.458607 0.570703 0.035 Uiso 1 1 calc R U . . .
C42 C 0.46428(12) 0.47267(10) 0.61436(7) 0.0268(4) Uani 1 1 d . . . . .
C43 C 0.47261(13) 0.42312(11) 0.65802(8) 0.0299(4) Uani 1 1 d . . . . .
H43A H 0.426206 0.434264 0.677188 0.036 Uiso 1 1 calc R U . . .
H43B H 0.468113 0.369430 0.648032 0.036 Uiso 1 1 calc R U . . .
C44 C 0.57641(13) 0.40160(10) 0.72896(8) 0.0302(4) Uani 1 1 d . . . . .
C45 C 0.51276(15) 0.34861(11) 0.74672(9) 0.0371(5) Uani 1 1 d . . . . .
H45A H 0.461063 0.376767 0.751200 0.056 Uiso 1 1 calc R U . . .
H45B H 0.538520 0.326238 0.777761 0.056 Uiso 1 1 calc R U . . .
H45C H 0.497437 0.308475 0.722712 0.056 Uiso 1 1 calc R U . . .
C46 C 0.65615(14) 0.41126(11) 0.75882(8) 0.0342(4) Uani 1 1 d . . . . .
H46 H 0.666338 0.381236 0.787404 0.041 Uiso 1 1 calc R U . . .
C47 C 0.72183(14) 0.46026(11) 0.75089(7) 0.0319(4) Uani 1 1 d . . . . .
C48 C 0.80094(16) 0.46151(15) 0.78913(9) 0.0479(6) Uani 1 1 d . . . . .
H48A H 0.804041 0.509825 0.806482 0.072 Uiso 1 1 calc R U . . .
H48B H 0.852116 0.455380 0.773526 0.072 Uiso 1 1 calc R U . . .
H48C H 0.797985 0.420144 0.812197 0.072 Uiso 1 1 calc R U . . .
C49 C 0.78940(12) 0.55397(10) 0.70940(6) 0.0257(4) Uani 1 1 d . . . . .
C51 C 0.91939(13) 0.58160(12) 0.67700(7) 0.0316(4) Uani 1 1 d . . . . .
H51 H 0.961871 0.567225 0.658008 0.038 Uiso 1 1 calc R U . . .
C52 C 0.92531(13) 0.65189(11) 0.69976(7) 0.0310(4) Uani 1 1 d . . . . .
H52 H 0.970812 0.685430 0.695947 0.037 Uiso 1 1 calc R U . . .
C53 C 0.86399(13) 0.67225(11) 0.72803(7) 0.0291(4) Uani 1 1 d . . . . .
H53 H 0.868626 0.719787 0.744041 0.035 Uiso 1 1 calc R U . . .
C54 C 0.79557(13) 0.62471(11) 0.73359(7) 0.0274(4) Uani 1 1 d . . . . .
C55A C 0.8490(6) 0.4548(3) 0.6566(2) 0.0350(5) Uani 0.766(14) 1 d D U P A 1
H55A H 0.796288 0.428526 0.663848 0.042 Uiso 0.766(14) 1 calc R U P A 1
C56A C 0.9256(5) 0.4056(3) 0.6764(3) 0.071(2) Uani 0.766(14) 1 d D U P A 1
H56A H 0.930226 0.402035 0.711795 0.106 Uiso 0.766(14) 1 calc R U P A 1
H56B H 0.978068 0.428139 0.667901 0.106 Uiso 0.766(14) 1 calc R U P A 1
H56C H 0.917702 0.355032 0.662107 0.106 Uiso 0.766(14) 1 calc R U P A 1
C57A C 0.8404(5) 0.4626(3) 0.60170(15) 0.0500(12) Uani 0.766(14) 1 d D U P A 1
H57A H 0.789475 0.492752 0.589673 0.075 Uiso 0.766(14) 1 calc R U P A 1
H57B H 0.834711 0.412340 0.586758 0.075 Uiso 0.766(14) 1 calc R U P A 1
H57C H 0.891554 0.487569 0.593257 0.075 Uiso 0.766(14) 1 calc R U P A 1
C55B C 0.845(2) 0.4568(9) 0.6548(7) 0.0350(5) Uani 0.234(14) 1 d D U P A 2
H55B H 0.782941 0.446603 0.643316 0.042 Uiso 0.234(14) 1 calc R U P A 2
C56B C 0.8803(19) 0.3934(7) 0.6887(5) 0.067(6) Uani 0.234(14) 1 d D U P A 2
H56D H 0.841841 0.384771 0.712609 0.100 Uiso 0.234(14) 1 calc R U P A 2
H56E H 0.937401 0.407224 0.705501 0.100 Uiso 0.234(14) 1 calc R U P A 2
H56F H 0.884407 0.347152 0.669813 0.100 Uiso 0.234(14) 1 calc R U P A 2
C57B C 0.8911(17) 0.4582(6) 0.6105(5) 0.050(4) Uani 0.234(14) 1 d D U P A 2
H57D H 0.872587 0.502587 0.590569 0.074 Uiso 0.234(14) 1 calc R U P A 2
H57E H 0.877064 0.412300 0.591238 0.074 Uiso 0.234(14) 1 calc R U P A 2
H57F H 0.953222 0.460632 0.621177 0.074 Uiso 0.234(14) 1 calc R U P A 2
C58 C 0.72801(14) 0.65080(12) 0.76312(7) 0.0342(4) Uani 1 1 d . . . . .
H58 H 0.692306 0.606093 0.769061 0.041 Uiso 1 1 calc R U . . .
C59 C 0.66922(16) 0.70922(14) 0.73474(9) 0.0462(6) Uani 1 1 d . . . . .
H59A H 0.624931 0.724541 0.753874 0.069 Uiso 1 1 calc R U . . .
H59B H 0.641955 0.687192 0.703893 0.069 Uiso 1 1 calc R U . . .
H59C H 0.703018 0.753446 0.728210 0.069 Uiso 1 1 calc R U . . .
C60 C 0.7672(2) 0.68337(19) 0.81247(9) 0.0602(7) Uani 1 1 d . . . . .
H60A H 0.807374 0.646749 0.829787 0.090 Uiso 1 1 calc R U . . .
H60B H 0.721472 0.694016 0.831673 0.090 Uiso 1 1 calc R U . . .
H60C H 0.797818 0.730208 0.807559 0.090 Uiso 1 1 calc R U . . .
C61 C 0.39521(12) 0.56925(10) 0.49866(7) 0.0274(4) Uani 1 1 d . . . . .
H61A H 0.388247 0.529903 0.473094 0.033 Uiso 1 1 calc R U . . .
H61B H 0.338345 0.591993 0.500191 0.033 Uiso 1 1 calc R U . . .
C62 C 0.43493(13) 0.66770(11) 0.44770(7) 0.0289(4) Uani 1 1 d . . . . .
C63 C 0.35013(14) 0.65485(12) 0.41516(8) 0.0370(5) Uani 1 1 d . . . . .
H63A H 0.345297 0.601623 0.405493 0.056 Uiso 1 1 calc R U . . .
H63B H 0.347136 0.686604 0.386120 0.056 Uiso 1 1 calc R U . . .
H63C H 0.303002 0.668003 0.432797 0.056 Uiso 1 1 calc R U . . .
C64 C 0.48889(14) 0.72439(11) 0.43415(7) 0.0318(4) Uani 1 1 d . . . . .
H64 H 0.470024 0.749532 0.404263 0.038 Uiso 1 1 calc R U . . .
C65 C 0.56704(14) 0.74741(12) 0.46000(7) 0.0317(4) Uani 1 1 d . . . . .
C66 C 0.61048(17) 0.81411(15) 0.43972(9) 0.0486(6) Uani 1 1 d . . . . .
H66A H 0.603481 0.859208 0.459138 0.073 Uiso 1 1 calc R U . . .
H66B H 0.584285 0.822910 0.405925 0.073 Uiso 1 1 calc R U . . .
H66C H 0.671724 0.803296 0.441014 0.073 Uiso 1 1 calc R U . . .
C67 C 0.68087(13) 0.75057(10) 0.52626(7) 0.0267(4) Uani 1 1 d . . . . .
C68 C 0.67323(13) 0.80980(11) 0.55926(7) 0.0282(4) Uani 1 1 d . . . . .
C69 C 0.74834(14) 0.84052(11) 0.58530(7) 0.0309(4) Uani 1 1 d . . . . .
H69 H 0.744071 0.879808 0.608036 0.037 Uiso 1 1 calc R U . . .
C70 C 0.82873(14) 0.81496(11) 0.57869(7) 0.0331(4) Uani 1 1 d . . . . .
H70 H 0.878948 0.835793 0.597175 0.040 Uiso 1 1 calc R U . . .
C71 C 0.83521(14) 0.75867(11) 0.54483(7) 0.0318(4) Uani 1 1 d . . . . .
H71 H 0.890414 0.742309 0.539596 0.038 Uiso 1 1 calc R U . . .
C72 C 0.76240(13) 0.72552(11) 0.51825(7) 0.0293(4) Uani 1 1 d D . . . .
C73A C 0.7675(7) 0.6603(6) 0.4829(4) 0.0323(15) Uani 0.731(5) 1 d D U P B 3
H73A H 0.710332 0.654518 0.461999 0.039 Uiso 0.731(5) 1 calc R U P B 3
C74A C 0.7903(2) 0.58769(17) 0.50847(13) 0.0433(9) Uani 0.731(5) 1 d . U P B 3
H74A H 0.792851 0.547571 0.484482 0.065 Uiso 0.731(5) 1 calc R U P B 3
H74B H 0.846406 0.592559 0.528999 0.065 Uiso 0.731(5) 1 calc R U P B 3
H74C H 0.746799 0.575068 0.528765 0.065 Uiso 0.731(5) 1 calc R U P B 3
C75A C 0.8381(3) 0.6777(2) 0.44874(13) 0.0499(10) Uani 0.731(5) 1 d . U P B 3
H75A H 0.824269 0.725470 0.431511 0.075 Uiso 0.731(5) 1 calc R U P B 3
H75B H 0.894842 0.681558 0.468725 0.075 Uiso 0.731(5) 1 calc R U P B 3
H75C H 0.838511 0.636787 0.425080 0.075 Uiso 0.731(5) 1 calc R U P B 3
C73B C 0.781(2) 0.6647(19) 0.4828(12) 0.0323(15) Uani 0.269(5) 1 d D U P B 4
H73B H 0.734981 0.627130 0.486741 0.039 Uiso 0.269(5) 1 calc R U P B 4
C74B C 0.8594(7) 0.6203(5) 0.5012(4) 0.054(3) Uani 0.269(5) 1 d . U P B 4
H74D H 0.864174 0.614278 0.536500 0.081 Uiso 0.269(5) 1 calc R U P B 4
H74E H 0.855626 0.570416 0.485722 0.081 Uiso 0.269(5) 1 calc R U P B 4
H74F H 0.910032 0.646922 0.493455 0.081 Uiso 0.269(5) 1 calc R U P B 4
C75B C 0.7618(8) 0.6796(5) 0.4346(3) 0.051(3) Uani 0.269(5) 1 d . U P B 4
H75D H 0.708639 0.709027 0.428326 0.076 Uiso 0.269(5) 1 calc R U P B 4
H75E H 0.808739 0.708508 0.424247 0.076 Uiso 0.269(5) 1 calc R U P B 4
H75F H 0.754334 0.632002 0.416515 0.076 Uiso 0.269(5) 1 calc R U P B 4
C76 C 0.58532(14) 0.83693(11) 0.56772(7) 0.0322(4) Uani 1 1 d . . . . .
H76 H 0.542988 0.820647 0.539087 0.039 Uiso 1 1 calc R U . . .
C77 C 0.57870(17) 0.92296(13) 0.57158(10) 0.0457(6) Uani 1 1 d . . . . .
H77A H 0.617242 0.940555 0.600417 0.069 Uiso 1 1 calc R U . . .
H77B H 0.519530 0.936969 0.574336 0.069 Uiso 1 1 calc R U . . .
H77C H 0.595083 0.946388 0.542474 0.069 Uiso 1 1 calc R U . . .
C78 C 0.56009(15) 0.79871(13) 0.61261(8) 0.0385(5) Uani 1 1 d . . . . .
H78A H 0.562114 0.743763 0.608759 0.058 Uiso 1 1 calc R U . . .
H78B H 0.501779 0.814011 0.616413 0.058 Uiso 1 1 calc R U . . .
H78C H 0.600172 0.813839 0.641477 0.058 Uiso 1 1 calc R U . . .
C79 C 0.85248(13) 0.53188(10) 0.68148(7) 0.0279(4) Uani 1 1 d D . . . .

loop_
_atom_site_aniso_label
_atom_site_aniso_U_11
_atom_site_aniso_U_22
_atom_site_aniso_U_33
_atom_site_aniso_U_23
_atom_site_aniso_U_13
_atom_site_aniso_U_12
Ni1 0.02381(13) 0.02506(12) 0.02615(12) -0.00571(9) 0.00512(9) 0.00262(9)
Ni2 0.01989(12) 0.02282(11) 0.02470(12) -0.00040(9) 0.00113(9) 0.00334(9)
Ni3 0.01983(13) 0.02530(11) 0.02440(12) -0.00085(9) -0.00063(9) -0.00362(9)
Ni4 0.02163(13) 0.02307(11) 0.02739(12) 0.00245(9) 0.00370(9) -0.00429(9)
N1 0.0241(9) 0.0229(7) 0.0322(8) -0.0030(6) 0.0072(6) 0.0013(6)
N2 0.0208(8) 0.0228(7) 0.0301(8) 0.0004(6) 0.0024(6) 0.0002(6)
N3 0.0297(9) 0.0245(7) 0.0328(8) -0.0027(6) 0.0128(7) -0.0011(6)
N4 0.0294(9) 0.0315(8) 0.0249(8) -0.0065(6) 0.0050(7) 0.0019(7)
N5 0.0229(8) 0.0228(7) 0.0293(8) 0.0044(6) 0.0022(6) 0.0011(6)
N6 0.0228(8) 0.0262(7) 0.0248(8) -0.0004(6) 0.0000(6) 0.0028(6)
N11 0.0208(8) 0.0226(7) 0.0289(8) -0.0028(6) 0.0019(6) -0.0012(6)
N12 0.0218(8) 0.0230(7) 0.0310(8) -0.0016(6) 0.0061(6) -0.0026(6)
N13 0.0221(8) 0.0274(8) 0.0263(8) -0.0069(6) 0.0015(6) -0.0001(6)
N14 0.0237(9) 0.0314(8) 0.0248(8) -0.0001(6) -0.0003(6) -0.0036(6)
N15 0.0245(9) 0.0216(7) 0.0360(9) 0.0023(6) 0.0089(7) -0.0010(6)
N16 0.0264(9) 0.0266(8) 0.0287(8) 0.0041(6) 0.0035(6) -0.0035(6)
K1 0.0314(2) 0.0456(2) 0.0255(2) -0.01031(18) -0.00190(17) 0.01309(19)
K2 0.0407(3) 0.0411(2) 0.0317(2) 0.01251(18) -0.00934(19) -0.0177(2)
C1 0.0268(10) 0.0222(8) 0.0394(11) 0.0001(8) 0.0120(8) 0.0031(7)
C2 0.0227(10) 0.0269(9) 0.0424(11) 0.0037(8) 0.0087(8) 0.0063(7)
C3 0.0232(10) 0.0211(8) 0.0363(10) 0.0049(7) 0.0051(8) 0.0014(7)
C4 0.0218(10) 0.0245(9) 0.0362(10) 0.0063(7) 0.0022(8) 0.0031(7)
C5 0.0232(10) 0.0265(9) 0.0335(10) 0.0063(7) -0.0026(8) -0.0026(7)
C6 0.0294(12) 0.0350(10) 0.0364(11) 0.0025(8) -0.0070(9) 0.0023(8)
C7 0.0311(11) 0.0329(10) 0.0265(9) 0.0000(8) -0.0038(8) 0.0020(8)
C8 0.0295(11) 0.0272(9) 0.0268(9) -0.0008(7) 0.0001(8) 0.0006(8)
C9 0.0428(13) 0.0450(12) 0.0293(10) -0.0094(9) -0.0046(9) 0.0094(10)
C10 0.0262(10) 0.0264(9) 0.0210(8) -0.0041(7) 0.0020(7) 0.0059(7)
C11 0.0334(11) 0.0271(9) 0.0223(9) -0.0028(7) 0.0040(7) 0.0055(8)
C12 0.0423(13) 0.0284(9) 0.0254(9) 0.0002(7) 0.0018(8) 0.0097(8)
C13 0.0325(12) 0.0404(11) 0.0267(9) -0.0065(8) -0.0018(8) 0.0182(9)
C14 0.0252(10) 0.0403(11) 0.0259(9) -0.0079(8) 0.0037(7) 0.0047(8)
C15 0.0285(11) 0.0302(9) 0.0231(9) -0.0050(7) 0.0047(7) 0.0038(8)
C16 0.0297(11) 0.0330(10) 0.0319(10) -0.0020(8) 0.0063(8) 0.0000(8)
C17 0.0619(17) 0.0405(12) 0.0422(13) -0.0004(10) 0.0238(12) -0.0026(11)
C18 0.0386(13) 0.0359(11) 0.0471(13) -0.0078(9) 0.0067(10) 0.0003(9)
C19 0.0401(13) 0.0295(10) 0.0337(11) 0.0045(8) 0.0061(9) -0.0004(9)
C20 0.0597(17) 0.0466(13) 0.0453(13) -0.0008(11) 0.0229(12) -0.0074(12)
C21 0.0635(17) 0.0352(11) 0.0468(13) 0.0001(10) 0.0078(12) -0.0075(11)
C22 0.0318(11) 0.0258(9) 0.0411(11) -0.0034(8) 0.0127(9) 0.0047(8)
C23 0.0362(12) 0.0231(9) 0.0343(10) -0.0052(7) 0.0177(9) -0.0046(8)
C24 0.0436(13) 0.0281(10) 0.0428(12) -0.0082(8) 0.0223(10) -0.0027(9)
C25 0.0411(13) 0.0342(10) 0.0307(10) -0.0124(8) 0.0130(9) -0.0062(9)
C26 0.0345(12) 0.0338(10) 0.0277(10) -0.0073(8) 0.0059(8) -0.0042(8)
C27 0.0439(14) 0.0547(13) 0.0283(10) -0.0160(10) 0.0016(9) 0.0004(11)
C28 0.0271(10) 0.0313(9) 0.0203(8) -0.0057(7) 0.0000(7) 0.0026(8)
C29 0.0313(11) 0.0331(10) 0.0213(9) -0.0024(7) 0.0019(7) -0.0004(8)
C30 0.0357(12) 0.0293(9) 0.0270(9) 0.0029(7) 0.0017(8) 0.0040(8)
C31 0.0282(11) 0.0350(10) 0.0308(10) 0.0005(8) 0.0020(8) 0.0082(8)
C32 0.0259(10) 0.0338(10) 0.0281(9) -0.0005(8) 0.0035(8) -0.0010(8)
C33 0.0278(10) 0.0298(9) 0.0213(9) -0.0039(7) -0.0024(7) 0.0008(7)
C34 0.0342(11) 0.0282(9) 0.0299(10) -0.0023(8) 0.0042(8) 0.0003(8)
C35 0.0395(14) 0.0463(13) 0.0479(13) 0.0157(11) -0.0107(10) -0.0065(10)
C36 0.0405(14) 0.0386(12) 0.0513(14) 0.0025(10) -0.0089(11) -0.0082(10)
C39 0.0430(13) 0.0358(11) 0.0356(11) -0.0014(9) 0.0150(9) -0.0009(9)
C37 0.0388(14) 0.0462(13) 0.0543(14) -0.0091(11) 0.0161(11) -0.0062(10)
C38 0.072(2) 0.083(2) 0.0431(15) 0.0206(14) 0.0135(14) -0.0158(17)
C40 0.0213(10) 0.0227(8) 0.0344(10) -0.0087(7) 0.0039(7) -0.0014(7)
C41 0.0228(10) 0.0264(9) 0.0394(11) -0.0074(8) 0.0048(8) -0.0058(7)
C42 0.0231(10) 0.0211(8) 0.0372(10) -0.0056(7) 0.0075(8) -0.0030(7)
C43 0.0252(10) 0.0244(9) 0.0415(11) -0.0003(8) 0.0090(8) -0.0047(7)
C44 0.0295(11) 0.0199(8) 0.0441(11) 0.0039(8) 0.0153(9) 0.0025(7)
C45 0.0347(12) 0.0276(9) 0.0528(13) 0.0131(9) 0.0186(10) 0.0016(8)
C46 0.0348(12) 0.0309(10) 0.0381(11) 0.0117(8) 0.0094(9) 0.0023(8)
C47 0.0309(11) 0.0316(10) 0.0330(10) 0.0078(8) 0.0043(8) 0.0022(8)
C48 0.0418(14) 0.0542(14) 0.0439(13) 0.0244(11) -0.0054(10) -0.0075(11)
C49 0.0247(10) 0.0284(9) 0.0225(9) 0.0047(7) -0.0010(7) -0.0021(7)
C51 0.0252(11) 0.0383(10) 0.0313(10) -0.0018(8) 0.0044(8) -0.0025(8)
C52 0.0255(11) 0.0348(10) 0.0313(10) 0.0018(8) 0.0001(8) -0.0089(8)
C53 0.0303(11) 0.0303(9) 0.0246(9) -0.0020(7) -0.0026(8) -0.0039(8)
C54 0.0287(11) 0.0317(9) 0.0205(8) 0.0022(7) -0.0002(7) -0.0018(8)
C55A 0.0323(14) 0.0333(10) 0.0393(12) -0.0067(9) 0.0053(10) -0.0040(9)
C56A 0.075(4) 0.050(2) 0.077(4) -0.024(2) -0.022(3) 0.019(2)
C57A 0.056(3) 0.054(2) 0.0405(19) -0.0177(16) 0.0088(19) -0.013(2)
C55B 0.0323(14) 0.0333(10) 0.0393(12) -0.0067(9) 0.0053(10) -0.0040(9)
C56B 0.115(17) 0.027(5) 0.066(8) 0.006(5) 0.038(9) 0.018(7)
C57B 0.081(13) 0.029(5) 0.040(6) -0.013(4) 0.012(7) 0.002(7)
C58 0.0364(12) 0.0358(10) 0.0312(10) -0.0031(8) 0.0081(8) -0.0027(9)
C59 0.0378(14) 0.0494(13) 0.0521(14) -0.0002(11) 0.0094(11) 0.0064(10)
C60 0.0593(18) 0.088(2) 0.0342(13) -0.0181(13) 0.0100(12) 0.0045(15)
C61 0.0209(10) 0.0279(9) 0.0321(10) -0.0085(7) 0.0003(7) -0.0012(7)
C62 0.0248(10) 0.0329(10) 0.0269(9) -0.0083(8) -0.0022(7) 0.0051(8)
C63 0.0331(12) 0.0398(11) 0.0342(11) -0.0050(9) -0.0070(9) 0.0044(9)
C64 0.0323(12) 0.0362(10) 0.0247(9) 0.0021(8) -0.0024(8) 0.0030(8)
C65 0.0310(11) 0.0372(10) 0.0262(10) 0.0028(8) 0.0019(8) -0.0004(8)
C66 0.0456(15) 0.0584(14) 0.0374(12) 0.0207(11) -0.0074(10) -0.0134(12)
C67 0.0261(10) 0.0286(9) 0.0242(9) 0.0058(7) 0.0003(7) -0.0060(7)
C68 0.0287(11) 0.0303(9) 0.0253(9) 0.0048(7) 0.0031(7) -0.0060(8)
C69 0.0334(11) 0.0320(10) 0.0266(9) 0.0005(8) 0.0021(8) -0.0093(8)
C70 0.0312(11) 0.0346(10) 0.0315(10) 0.0065(8) -0.0016(8) -0.0128(8)
C71 0.0262(11) 0.0345(10) 0.0342(10) 0.0089(8) 0.0034(8) -0.0042(8)
C72 0.0281(11) 0.0297(9) 0.0298(10) 0.0057(8) 0.0039(8) -0.0053(8)
C73A 0.022(4) 0.0346(17) 0.0400(11) -0.0033(11) 0.0052(19) -0.007(2)
C74A 0.044(2) 0.0350(16) 0.0510(19) 0.0030(13) 0.0063(14) 0.0030(13)
C75A 0.055(3) 0.057(2) 0.0408(18) -0.0100(15) 0.0158(16) -0.0091(17)
C73B 0.022(4) 0.0346(17) 0.0400(11) -0.0033(11) 0.0052(19) -0.007(2)
C74B 0.054(6) 0.046(5) 0.064(6) -0.007(4) 0.013(5) 0.008(4)
C75B 0.074(8) 0.052(5) 0.029(4) 0.002(4) 0.016(4) -0.011(5)
C76 0.0315(11) 0.0342(10) 0.0304(10) -0.0026(8) 0.0036(8) -0.0038(8)
C77 0.0437(14) 0.0386(12) 0.0546(14) 0.0008(10) 0.0067(11) 0.0024(10)
C78 0.0362(13) 0.0440(12) 0.0374(11) -0.0028(9) 0.0119(9) -0.0029(9)
C79 0.0269(10) 0.0287(9) 0.0267(9) 0.0000(7) 0.0001(7) -0.0010(7)

loop_
_atom_type_symbol
_atom_type_description
_atom_type_scat_dispersion_real
_atom_type_scat_dispersion_imag
_atom_type_scat_source
C C 0.0033 0.0016 'International Tables Vol C Tables 4.2.6.8 and 6.1.1.4'
H H 0.0000 0.0000 'International Tables Vol C Tables 4.2.6.8 and 6.1.1.4'
N N 0.0061 0.0033 'International Tables Vol C Tables 4.2.6.8 and 6.1.1.4'
Ni Ni 0.3393 1.1124 'International Tables Vol C Tables 4.2.6.8 and 6.1.1.4'
K K 0.2009 0.2494 'International Tables Vol C Tables 4.2.6.8 and 6.1.1.4'

loop_
_geom_angle_atom_site_label_1
_geom_angle_atom_site_label_2
_geom_angle_atom_site_label_3
_geom_angle
N4 Ni1 N1 178.17(7)
N4 Ni1 N3 94.88(7)
N1 Ni1 N3 85.18(7)
N4 Ni1 K1 80.70(5)
N1 Ni1 K1 99.24(5)
N3 Ni1 K1 175.56(5)
N4 Ni1 H1 90.4(12)
N1 Ni1 H1 89.7(12)
N3 Ni1 H1 172.5(12)
K1 Ni1 H1 11.2(12)
N6 Ni2 N2 178.40(7)
N6 Ni2 N5 94.77(7)
N2 Ni2 N5 85.07(7)
N6 Ni2 K1 80.60(5)
N2 Ni2 K1 99.52(5)
N5 Ni2 K1 175.15(5)
N6 Ni2 H2 91.5(10)
N2 Ni2 H2 88.6(10)
N5 Ni2 H2 173.6(10)
K1 Ni2 H2 11.2(10)
N14 Ni3 N11 176.55(7)
N14 Ni3 N13 95.08(7)
N11 Ni3 N13 85.11(7)
N14 Ni3 K2 80.61(5)
N11 Ni3 K2 98.81(5)
N13 Ni3 K2 172.35(5)
N14 Ni3 H4 89.6(11)
N11 Ni3 H4 90.4(11)
N13 Ni3 H4 174.7(10)
K2 Ni3 H4 12.6(10)
N16 Ni4 N12 178.66(7)
N16 Ni4 N15 94.95(7)
N12 Ni4 N15 85.19(7)
N16 Ni4 K2 81.04(5)
N12 Ni4 K2 98.62(5)
N15 Ni4 K2 170.30(5)
N16 Ni4 H3 91.2(10)
N12 Ni4 H3 88.7(10)
N15 Ni4 H3 173.8(10)
K2 Ni4 H3 14.1(10)
C1 N1 N2 107.35(16)
C1 N1 Ni1 115.12(13)
N2 N1 Ni1 137.50(12)
C3 N2 N1 107.28(15)
C3 N2 Ni2 115.02(13)
N1 N2 Ni2 137.70(12)
C23 N3 C22 118.78(17)
C23 N3 Ni1 126.72(15)
C22 N3 Ni1 114.37(12)
C26 N4 C28 116.11(17)
C26 N4 Ni1 125.80(14)
C28 N4 Ni1 118.05(12)
C5 N5 C4 118.23(16)
C5 N5 Ni2 127.08(14)
C4 N5 Ni2 114.62(12)
C8 N6 C10 116.62(15)
C8 N6 Ni2 125.16(13)
C10 N6 Ni2 118.07(11)
C40 N11 N12 107.45(15)
C40 N11 Ni3 115.00(13)
N12 N11 Ni3 137.44(12)
C42 N12 N11 107.21(15)
C42 N12 Ni4 115.06(13)
N11 N12 Ni4 137.73(12)
C62 N13 C61 118.41(16)
C62 N13 Ni3 126.90(14)
C61 N13 Ni3 114.68(12)
C65 N14 C67 116.81(16)
C65 N14 Ni3 125.16(14)
C67 N14 Ni3 117.73(12)
C44 N15 C43 118.41(16)
C44 N15 Ni4 127.09(14)
C43 N15 Ni4 114.49(12)
C47 N16 C49 117.04(16)
C47 N16 Ni4 125.50(14)
C49 N16 Ni4 117.46(12)
C13 K1 C30 104.55(5)
C13 K1 C14 25.64(6)
C30 K1 C14 121.30(5)
C13 K1 C29 128.88(5)
C30 K1 C29 25.74(5)
C14 K1 C29 146.95(5)
C13 K1 C31 95.27(5)
C30 K1 C31 25.36(6)
C14 K1 C31 103.48(5)
C29 K1 C31 45.26(5)
C13 K1 C12 25.50(6)
C30 K1 C12 108.29(5)
C14 K1 C12 44.70(6)
C29 K1 C12 125.54(5)
C31 K1 C12 109.58(5)
C13 K1 C15 45.47(5)
C30 K1 C15 146.94(5)
C14 K1 C15 25.64(5)
C29 K1 C15 172.37(5)
C31 K1 C15 127.23(5)
C12 K1 C15 52.44(5)
C13 K1 C10 52.91(5)
C30 K1 C10 153.11(5)
C14 K1 C10 45.15(5)
C29 K1 C10 159.48(6)
C31 K1 C10 147.45(5)
C12 K1 C10 44.90(5)
C15 K1 C10 25.79(5)
C13 K1 C28 147.40(5)
C30 K1 C28 45.05(5)
C14 K1 C28 149.51(6)
C29 K1 C28 25.92(5)
C31 K1 C28 52.31(5)
C12 K1 C28 151.39(5)
C15 K1 C28 154.98(5)
C10 K1 C28 159.65(5)
C13 K1 C32 108.07(6)
C30 K1 C32 44.39(5)
C14 K1 C32 105.46(6)
C29 K1 C32 52.32(5)
C31 K1 C32 25.20(5)
C12 K1 C32 128.91(5)
C15 K1 C32 121.95(5)
C10 K1 C32 147.74(5)
C28 K1 C32 44.41(5)
C13 K1 C11 45.12(5)
C30 K1 C11 128.87(5)
C14 K1 C11 52.29(5)
C29 K1 C11 136.98(5)
C31 K1 C11 134.78(5)
C12 K1 C11 25.35(5)
C15 K1 C11 45.15(5)
C10 K1 C11 25.53(5)
C28 K1 C11 157.39(6)
C32 K1 C11 153.09(5)
C13 K1 C33 132.65(6)
C30 K1 C33 52.11(5)
C14 K1 C33 124.88(6)
C29 K1 C33 45.31(5)
C31 K1 C33 44.58(5)
C12 K1 C33 153.49(5)
C15 K1 C33 132.29(5)
C10 K1 C33 152.82(5)
C28 K1 C33 25.44(5)
C32 K1 C33 24.97(5)
C11 K1 C33 177.15(5)
C13 K1 H1 159.4(6)
C30 K1 H1 91.3(6)
C14 K1 H1 146.6(6)
C29 K1 H1 65.6(6)
C31 K1 H1 104.4(6)
C12 K1 H1 136.4(6)
C15 K1 H1 121.4(6)
C10 K1 H1 108.0(6)
C28 K1 H1 52.2(6)
C32 K1 H1 92.4(6)
C11 K1 H1 114.4(6)
C33 K1 H1 67.7(6)
C13 K1 H2 105.9(5)
C30 K1 H2 144.5(5)
C14 K1 H2 93.7(5)
C29 K1 H2 119.3(5)
C31 K1 H2 158.1(5)
C12 K1 H2 92.2(5)
C15 K1 H2 68.2(5)
C10 K1 H2 53.1(5)
C28 K1 H2 106.7(5)
C32 K1 H2 136.3(5)
C11 K1 H2 66.9(5)
C33 K1 H2 114.0(5)
H1 K1 H2 55.3(8)
C53 K2 C70 102.17(5)
C53 K2 C71 116.58(6)
C70 K2 C71 25.81(6)
C53 K2 C54 25.97(5)
C70 K2 C54 126.89(5)
C71 K2 C54 142.31(6)
C53 K2 C72 142.17(6)
C70 K2 C72 45.86(5)
C71 K2 C72 25.88(5)
C54 K2 C72 166.72(6)
C53 K2 C67 154.06(5)
C70 K2 C67 53.34(5)
C71 K2 C67 45.56(5)
C54 K2 C67 165.32(6)
C72 K2 C67 26.06(5)
C53 K2 C69 109.04(5)
C70 K2 C69 25.66(6)
C71 K2 C69 45.08(6)
C54 K2 C69 126.91(5)
C72 K2 C69 53.00(5)
C67 K2 C69 45.36(5)
C53 K2 C52 25.63(5)
C70 K2 C52 92.69(5)
C71 K2 C52 98.14(5)
C54 K2 C52 45.66(5)
C72 K2 C52 121.07(6)
C67 K2 C52 143.48(5)
C69 K2 C52 109.65(5)
C53 K2 C49 45.50(5)
C70 K2 C49 145.30(5)
C71 K2 C49 145.05(6)
C54 K2 C49 26.14(5)
C72 K2 C49 151.13(6)
C67 K2 C49 160.38(5)
C69 K2 C49 152.93(5)
C52 K2 C49 52.79(5)
C53 K2 C68 131.62(5)
C70 K2 C68 45.58(5)
C71 K2 C68 52.92(5)
C54 K2 C68 141.13(5)
C72 K2 C68 45.79(5)
C67 K2 C68 25.89(5)
C69 K2 C68 25.64(5)
C52 K2 C68 135.27(5)
C49 K2 C68 161.38(6)
C53 K2 C51 44.62(5)
C70 K2 C51 105.99(6)
C71 K2 C51 100.66(6)
C54 K2 C51 52.50(5)
C72 K2 C51 115.71(6)
C67 K2 C51 141.72(6)
C69 K2 C51 128.65(6)
C52 K2 C51 25.30(5)
C49 K2 C51 44.56(5)
C68 K2 C51 151.40(6)
C53 K2 C79 52.40(5)
C70 K2 C79 130.71(6)
C71 K2 C79 120.81(6)
C54 K2 C79 45.44(5)
C72 K2 C79 127.22(6)
C67 K2 C79 148.14(5)
C69 K2 C79 153.46(5)
C52 K2 C79 44.82(5)
C49 K2 C79 25.46(5)
C68 K2 C79 172.99(5)
C51 K2 C79 25.01(5)
C53 K2 H3 96.0(5)
C70 K2 H3 161.8(5)
C71 K2 H3 141.0(5)
C54 K2 H3 71.0(5)
C72 K2 H3 117.4(5)
C67 K2 H3 108.6(5)
C69 K2 H3 143.9(6)
C52 K2 H3 104.2(5)
C49 K2 H3 52.4(5)
C68 K2 H3 119.6(6)
C51 K2 H3 87.4(5)
C79 K2 H3 62.5(5)
C53 K2 H4 151.1(6)
C70 K2 H4 106.0(6)
C71 K2 H4 91.9(6)
C54 K2 H4 125.2(6)
C72 K2 H4 66.1(6)
C67 K2 H4 52.7(6)
C69 K2 H4 94.0(6)
C52 K2 H4 154.5(6)
C49 K2 H4 108.0(6)
C68 K2 H4 68.6(6)
C51 K2 H4 129.7(6)
C79 K2 H4 110.2(6)
H3 K2 H4 55.9(8)
N1 C1 C2 110.79(18)
N1 C1 C22 116.87(18)
C2 C1 C22 132.30(18)
C1 C2 C3 104.01(17)
C1 C2 H2B 128.0
C3 C2 H2B 128.0
N2 C3 C2 110.56(17)
N2 C3 C4 117.06(17)
C2 C3 C4 132.36(18)
N5 C4 C3 107.98(15)
N5 C4 H4A 110.1
C3 C4 H4A 110.1
N5 C4 H4B 110.1
C3 C4 H4B 110.1
H4A C4 H4B 108.4
N5 C5 C7 122.29(18)
N5 C5 C6 120.61(18)
C7 C5 C6 117.10(18)
C5 C6 H6A 109.5
C5 C6 H6B 109.5
H6A C6 H6B 109.5
C5 C6 H6C 109.5
H6A C6 H6C 109.5
H6B C6 H6C 109.5
C8 C7 C5 126.48(18)
C8 C7 H7 116.8
C5 C7 H7 116.8
N6 C8 C7 124.21(18)
N6 C8 C9 119.01(17)
C7 C8 C9 116.79(17)
C8 C9 H9A 109.5
C8 C9 H9B 109.5
H9A C9 H9B 109.5
C8 C9 H9C 109.5
H9A C9 H9C 109.5
H9B C9 H9C 109.5
C11 C10 C15 120.38(17)
C11 C10 N6 119.14(17)
C15 C10 N6 120.48(16)
C11 C10 K1 79.29(10)
C15 C10 K1 77.08(10)
N6 C10 K1 114.09(11)
C12 C11 C10 118.52(19)
C12 C11 C19 120.95(18)
C10 C11 C19 120.53(17)
C12 C11 K1 75.21(11)
C10 C11 K1 75.18(10)
C19 C11 K1 119.77(12)
C13 C12 C11 121.49(19)
C13 C12 K1 75.45(11)
C11 C12 K1 79.44(11)
C13 C12 H12 119.3
C11 C12 H12 119.3
K1 C12 H12 116.4
C12 C13 C14 119.34(18)
C12 C13 K1 79.05(11)
C14 C13 K1 77.74(11)
C12 C13 H13 120.3
C14 C13 H13 120.3
K1 C13 H13 113.5
C13 C14 C15 121.4(2)
C13 C14 K1 76.62(11)
C15 C14 K1 78.43(11)
C13 C14 H14 119.3
C15 C14 H14 119.3
K1 C14 H14 116.2
C14 C15 C10 118.72(18)
C14 C15 C16 120.36(19)
C10 C15 C16 120.91(17)
C14 C15 K1 75.93(11)
C10 C15 K1 77.13(10)
C16 C15 K1 116.27(11)
C15 C16 C18 110.02(17)
C15 C16 C17 112.51(17)
C18 C16 C17 110.62(19)
C15 C16 H16 107.8
C18 C16 H16 107.8
C17 C16 H16 107.8
C16 C17 H17A 109.5
C16 C17 H17B 109.5
H17A C17 H17B 109.5
C16 C17 H17C 109.5
H17A C17 H17C 109.5
H17B C17 H17C 109.5
C16 C18 H18A 109.5
C16 C18 H18B 109.5
H18A C18 H18B 109.5
C16 C18 H18C 109.5
H18A C18 H18C 109.5
H18B C18 H18C 109.5
C11 C19 C20 111.12(18)
C11 C19 C21 112.45(19)
C20 C19 C21 111.14(19)
C11 C19 H19 107.3
C20 C19 H19 107.3
C21 C19 H19 107.3
C19 C20 H20A 109.5
C19 C20 H20B 109.5
H20A C20 H20B 109.5
C19 C20 H20C 109.5
H20A C20 H20C 109.5
H20B C20 H20C 109.5
C19 C21 H21A 109.5
C19 C21 H21B 109.5
H21A C21 H21B 109.5
C19 C21 H21C 109.5
H21A C21 H21C 109.5
H21B C21 H21C 109.5
N3 C22 C1 108.24(16)
N3 C22 H22A 110.1
C1 C22 H22A 110.1
N3 C22 H22B 110.1
C1 C22 H22B 110.1
H22A C22 H22B 108.4
N3 C23 C25 122.36(18)
N3 C23 C24 120.0(2)
C25 C23 C24 117.58(18)
C23 C24 H24A 109.5
C23 C24 H24B 109.5
H24A C24 H24B 109.5
C23 C24 H24C 109.5
H24A C24 H24C 109.5
H24B C24 H24C 109.5
C26 C25 C23 126.68(18)
C26 C25 H25 116.7
C23 C25 H25 116.7
N4 C26 C25 123.5(2)
N4 C26 C27 119.34(19)
C25 C26 C27 117.17(18)
C26 C27 H27A 109.5
C26 C27 H27B 109.5
H27A C27 H27B 109.5
C26 C27 H27C 109.5
H27A C27 H27C 109.5
H27B C27 H27C 109.5
C33 C28 C29 120.72(18)
C33 C28 N4 119.73(17)
C29 C28 N4 119.54(18)
C33 C28 K1 79.97(10)
C29 C28 K1 75.79(10)
N4 C28 K1 114.24(11)
C30 C29 C28 118.27(19)
C30 C29 C39 119.38(18)
C28 C29 C39 122.34(18)
C30 C29 K1 76.69(11)
C28 C29 K1 78.29(10)
C39 C29 K1 113.96(12)
C31 C30 C29 121.63(18)
C31 C30 K1 78.68(12)
C29 C30 K1 77.57(11)
C31 C30 H30 119.2
C29 C30 H30 119.2
K1 C30 H30 115.0
C30 C31 C32 119.59(19)
C30 C31 K1 75.96(12)
C32 C31 K1 79.39(11)
C30 C31 H31 120.2
C32 C31 H31 120.2
K1 C31 H31 115.1
C31 C32 C33 121.32(19)
C31 C32 K1 75.41(12)
C33 C32 K1 78.62(11)
C31 C32 H32 119.3
C33 C32 H32 119.3
K1 C32 H32 117.3
C32 C33 C28 118.43(18)
C32 C33 C34 120.58(18)
C28 C33 C34 120.98(18)
C32 C33 K1 76.41(11)
C28 C33 K1 74.59(10)
C34 C33 K1 118.22(11)
C35 C34 C33 110.90(17)
C35 C34 C36 109.28(19)
C33 C34 C36 113.33(18)
C35 C34 H34 107.7
C33 C34 H34 107.7
C36 C34 H34 107.7
C34 C35 H35A 109.5
C34 C35 H35B 109.5
H35A C35 H35B 109.5
C34 C35 H35C 109.5
H35A C35 H35C 109.5
H35B C35 H35C 109.5
C34 C36 H36A 109.5
C34 C36 H36B 109.5
H36A C36 H36B 109.5
C34 C36 H36C 109.5
H36A C36 H36C 109.5
H36B C36 H36C 109.5
C29 C39 C37 110.81(18)
C29 C39 C38 111.9(2)
C37 C39 C38 109.5(2)
C29 C39 H39 108.2
C37 C39 H39 108.2
C38 C39 H39 108.2
C39 C37 H37A 109.5
C39 C37 H37B 109.5
H37A C37 H37B 109.5
C39 C37 H37C 109.5
H37A C37 H37C 109.5
H37B C37 H37C 109.5
C39 C38 H38A 109.5
C39 C38 H38B 109.5
H38A C38 H38B 109.5
C39 C38 H38C 109.5
H38A C38 H38C 109.5
H38B C38 H38C 109.5
N11 C40 C41 110.19(17)
N11 C40 C61 117.07(17)
C41 C40 C61 132.73(18)
C42 C41 C40 104.40(17)
C42 C41 H41 127.8
C40 C41 H41 127.8
N12 C42 C41 110.75(17)
N12 C42 C43 117.15(17)
C41 C42 C43 132.10(18)
N15 C43 C42 108.09(15)
N15 C43 H43A 110.1
C42 C43 H43A 110.1
N15 C43 H43B 110.1
C42 C43 H43B 110.1
H43A C43 H43B 108.4
N15 C44 C46 121.92(18)
N15 C44 C45 120.65(19)
C46 C44 C45 117.42(18)
C44 C45 H45A 109.5
C44 C45 H45B 109.5
H45A C45 H45B 109.5
C44 C45 H45C 109.5
H45A C45 H45C 109.5
H45B C45 H45C 109.5
C47 C46 C44 126.89(19)
C47 C46 H46 116.6
C44 C46 H46 116.6
N16 C47 C46 123.57(19)
N16 C47 C48 119.64(19)
C46 C47 C48 116.78(18)
C47 C48 H48A 109.5
C47 C48 H48B 109.5
H48A C48 H48B 109.5
C47 C48 H48C 109.5
H48A C48 H48C 109.5
H48B C48 H48C 109.5
C79 C49 C54 120.30(18)
C79 C49 N16 119.47(17)
C54 C49 N16 120.20(18)
C79 C49 K2 80.19(11)
C54 C49 K2 75.27(10)
N16 C49 K2 113.48(11)
C52 C51 C79 121.45(19)
C52 C51 K2 74.82(12)
C79 C51 K2 78.35(12)
C52 C51 H51 119.3
C79 C51 H51 119.3
K2 C51 H51 118.3
C53 C52 C51 119.15(18)
C53 C52 K2 75.24(11)
C51 C52 K2 79.87(12)
C53 C52 H52 120.4
C51 C52 H52 120.4
K2 C52 H52 115.2
C52 C53 C54 121.70(18)
C52 C53 K2 79.13(11)
C54 C53 K2 77.68(10)
C52 C53 H53 119.2
C54 C53 H53 119.2
K2 C53 H53 114.4
C53 C54 C49 118.52(18)
C53 C54 C58 119.79(18)
C49 C54 C58 121.63(18)
C53 C54 K2 76.35(11)
C49 C54 K2 78.59(10)
C58 C54 K2 112.72(12)
C57A C55A C56A 110.9(5)
C57A C55A C79 111.6(4)
C56A C55A C79 112.1(5)
C57A C55A H55A 107.3
C56A C55A H55A 107.3
C79 C55A H55A 107.3
C55A C56A H56A 109.5
C55A C56A H56B 109.5
H56A C56A H56B 109.5
C55A C56A H56C 109.5
H56A C56A H56C 109.5
H56B C56A H56C 109.5
C55A C57A H57A 109.5
C55A C57A H57B 109.5
H57A C57A H57B 109.5
C55A C57A H57C 109.5
H57A C57A H57C 109.5
H57B C57A H57C 109.5
C56B C55B C79 110.5(13)
C56B C55B C57B 110.0(15)
C79 C55B C57B 111.8(15)
C56B C55B H55B 108.1
C79 C55B H55B 108.1
C57B C55B H55B 108.1
C55B C56B H56D 109.5
C55B C56B H56E 109.5
H56D C56B H56E 109.5
C55B C56B H56F 109.5
H56D C56B H56F 109.5
H56E C56B H56F 109.5
C55B C57B H57D 109.5
C55B C57B H57E 109.5
H57D C57B H57E 109.5
C55B C57B H57F 109.5
H57D C57B H57F 109.5
H57E C57B H57F 109.5
C54 C58 C59 110.36(18)
C54 C58 C60 112.45(19)
C59 C58 C60 109.8(2)
C54 C58 H58 108.0
C59 C58 H58 108.0
C60 C58 H58 108.0
C58 C59 H59A 109.5
C58 C59 H59B 109.5
H59A C59 H59B 109.5
C58 C59 H59C 109.5
H59A C59 H59C 109.5
H59B C59 H59C 109.5
C58 C60 H60A 109.5
C58 C60 H60B 109.5
H60A C60 H60B 109.5
C58 C60 H60C 109.5
H60A C60 H60C 109.5
H60B C60 H60C 109.5
N13 C61 C40 107.80(15)
N13 C61 H61A 110.1
C40 C61 H61A 110.1
N13 C61 H61B 110.1
C40 C61 H61B 110.1
H61A C61 H61B 108.5
N13 C62 C64 122.16(18)
N13 C62 C63 120.25(19)
C64 C62 C63 117.59(18)
C62 C63 H63A 109.5
C62 C63 H63B 109.5
H63A C63 H63B 109.5
C62 C63 H63C 109.5
H63A C63 H63C 109.5
H63B C63 H63C 109.5
C65 C64 C62 126.62(18)
C65 C64 H64 116.7
C62 C64 H64 116.7
N14 C65 C64 123.97(19)
N14 C65 C66 119.21(18)
C64 C65 C66 116.82(18)
C65 C66 H66A 109.5
C65 C66 H66B 109.5
H66A C66 H66B 109.5
C65 C66 H66C 109.5
H66A C66 H66C 109.5
H66B C66 H66C 109.5
C72 C67 C68 120.53(17)
C72 C67 N14 120.38(17)
C68 C67 N14 119.07(18)
C72 C67 K2 76.92(11)
C68 C67 K2 78.74(11)
N14 C67 K2 114.13(11)
C69 C68 C67 118.38(19)
C69 C68 C76 121.09(18)
C67 C68 C76 120.48(17)
C69 C68 K2 75.74(11)
C67 C68 K2 75.37(11)
C76 C68 K2 116.90(12)
C70 C69 C68 121.54(19)
C70 C69 K2 75.84(11)
C68 C69 K2 78.62(11)
C70 C69 H69 119.2
C68 C69 H69 119.2
K2 C69 H69 116.9
C69 C70 C71 119.36(18)
C69 C70 K2 78.50(11)
C71 C70 K2 77.24(11)
C69 C70 H70 120.3
C71 C70 H70 120.3
K2 C70 H70 114.6
C70 C71 C72 121.5(2)
C70 C71 K2 76.95(12)
C72 C71 K2 77.92(11)
C70 C71 H71 119.3
C72 C71 H71 119.3
K2 C71 H71 116.4
C71 C72 C67 118.66(19)
C71 C72 C73B 114.8(14)
C67 C72 C73B 126.5(14)
C71 C72 C73A 122.6(4)
C67 C72 C73A 118.6(4)
C71 C72 K2 76.20(11)
C67 C72 K2 77.02(11)
C73B C72 K2 116.9(16)
C73A C72 K2 114.1(5)
C74A C73A C72 112.3(8)
C74A C73A C75A 108.1(6)
C72 C73A C75A 110.3(7)
C74A C73A H73A 108.7
C72 C73A H73A 108.7
C75A C73A H73A 108.7
C73A C74A H74A 109.5
C73A C74A H74B 109.5
H74A C74A H74B 109.5
C73A C74A H74C 109.5
H74A C74A H74C 109.5
H74B C74A H74C 109.5
C73A C75A H75A 109.5
C73A C75A H75B 109.5
H75A C75A H75B 109.5
C73A C75A H75C 109.5
H75A C75A H75C 109.5
H75B C75A H75C 109.5
C75B C73B C74B 119.2(19)
C75B C73B C72 118(2)
C74B C73B C72 112(2)
C75B C73B H73B 100.8
C74B C73B H73B 100.8
C72 C73B H73B 100.8
C73B C74B H74D 109.5
C73B C74B H74E 109.5
H74D C74B H74E 109.5
C73B C74B H74F 109.5
H74D C74B H74F 109.5
H74E C74B H74F 109.5
C73B C75B H75D 109.5
C73B C75B H75E 109.5
H75D C75B H75E 109.5
C73B C75B H75F 109.5
H75D C75B H75F 109.5
H75E C75B H75F 109.5
C68 C76 C78 110.25(17)
C68 C76 C77 113.51(18)
C78 C76 C77 110.73(18)
C68 C76 H76 107.4
C78 C76 H76 107.4
C77 C76 H76 107.4
C76 C77 H77A 109.5
C76 C77 H77B 109.5
H77A C77 H77B 109.5
C76 C77 H77C 109.5
H77A C77 H77C 109.5
H77B C77 H77C 109.5
C76 C78 H78A 109.5
C76 C78 H78B 109.5
H78A C78 H78B 109.5
C76 C78 H78C 109.5
H78A C78 H78C 109.5
H78B C78 H78C 109.5
C51 C79 C49 118.85(18)
C51 C79 C55B 120.7(11)
C49 C79 C55B 120.4(11)
C51 C79 C55A 119.9(4)
C49 C79 C55A 121.3(4)
C51 C79 K2 76.64(12)
C49 C79 K2 74.34(10)
C55B C79 K2 116.9(8)
C55A C79 K2 119.9(3)

loop_
_geom_bond_atom_site_label_1
_geom_bond_atom_site_label_2
_geom_bond_distance
Ni1 N4 1.8803(17)
Ni1 N1 1.8833(17)
Ni1 N3 1.9112(16)
Ni1 K1 3.8307(5)
Ni1 H1 1.34(3)
Ni2 N6 1.8813(16)
Ni2 N2 1.8837(16)
Ni2 N5 1.9082(16)
Ni2 K1 3.8168(5)
Ni2 H2 1.36(2)
Ni3 N14 1.8776(16)
Ni3 N11 1.8821(16)
Ni3 N13 1.9079(16)
Ni3 K2 3.7824(5)
Ni3 H4 1.38(3)
Ni4 N16 1.8807(16)
Ni4 N12 1.8845(16)
Ni4 N15 1.9108(16)
Ni4 K2 3.7807(5)
Ni4 H3 1.32(2)
N1 C1 1.350(2)
N1 N2 1.376(2)
N2 C3 1.352(2)
N3 C23 1.318(3)
N3 C22 1.466(3)
N4 C26 1.341(2)
N4 C28 1.440(2)
N5 C5 1.313(3)
N5 C4 1.468(2)
N6 C8 1.344(2)
N6 C10 1.432(2)
N11 C40 1.351(2)
N11 N12 1.382(2)
N12 C42 1.350(2)
N13 C62 1.313(3)
N13 C61 1.469(2)
N14 C65 1.344(2)
N14 C67 1.435(2)
N15 C44 1.315(3)
N15 C43 1.470(3)
N16 C47 1.344(2)
N16 C49 1.432(2)
K1 C13 3.1185(19)
K1 C30 3.129(2)
K1 C14 3.1324(19)
K1 C29 3.1395(19)
K1 C31 3.162(2)
K1 C12 3.163(2)
K1 C15 3.1636(19)
K1 C10 3.1642(18)
K1 C28 3.1711(18)
K1 C32 3.212(2)
K1 C11 3.2161(19)
K1 C33 3.2391(18)
K1 H1 2.53(3)
K1 H2 2.49(2)
K2 C53 3.0979(19)
K2 C70 3.1018(19)
K2 C71 3.105(2)
K2 C54 3.1144(18)
K2 C72 3.127(2)
K2 C67 3.1282(18)
K2 C69 3.135(2)
K2 C52 3.146(2)
K2 C49 3.1565(18)
K2 C68 3.1709(19)
K2 C51 3.209(2)
K2 C79 3.2303(19)
K2 H3 2.52(2)
K2 H4 2.45(3)
C1 C2 1.380(3)
C1 C22 1.491(3)
C2 C3 1.386(3)
C2 H2B 0.9500
C3 C4 1.486(3)
C4 H4A 0.9900
C4 H4B 0.9900
C5 C7 1.401(3)
C5 C6 1.511(3)
C6 H6A 0.9800
C6 H6B 0.9800
C6 H6C 0.9800
C7 C8 1.385(3)
C7 H7 0.9500
C8 C9 1.517(3)
C9 H9A 0.9800
C9 H9B 0.9800
C9 H9C 0.9800
C10 C11 1.411(3)
C10 C15 1.412(3)
C11 C12 1.400(3)
C11 C19 1.517(3)
C12 C13 1.387(3)
C12 H12 0.9500
C13 C14 1.387(3)
C13 H13 0.9500
C14 C15 1.398(3)
C14 H14 0.9500
C15 C16 1.522(3)
C16 C18 1.530(3)
C16 C17 1.530(3)
C16 H16 1.0000
C17 H17A 0.9800
C17 H17B 0.9800
C17 H17C 0.9800
C18 H18A 0.9800
C18 H18B 0.9800
C18 H18C 0.9800
C19 C20 1.522(3)
C19 C21 1.538(3)
C19 H19 1.0000
C20 H20A 0.9800
C20 H20B 0.9800
C20 H20C 0.9800
C21 H21A 0.9800
C21 H21B 0.9800
C21 H21C 0.9800
C22 H22A 0.9900
C22 H22B 0.9900
C23 C25 1.402(3)
C23 C24 1.511(3)
C24 H24A 0.9800
C24 H24B 0.9800
C24 H24C 0.9800
C25 C26 1.397(3)
C25 H25 0.9500
C26 C27 1.515(3)
C27 H27A 0.9800
C27 H27B 0.9800
C27 H27C 0.9800
C28 C33 1.413(3)
C28 C29 1.416(3)
C29 C30 1.396(3)
C29 C39 1.520(3)
C30 C31 1.381(3)
C30 H30 0.9500
C31 C32 1.391(3)
C31 H31 0.9500
C32 C33 1.395(3)
C32 H32 0.9500
C33 C34 1.521(3)
C34 C35 1.516(3)
C34 C36 1.530(3)
C34 H34 1.0000
C35 H35A 0.9800
C35 H35B 0.9800
C35 H35C 0.9800
C36 H36A 0.9800
C36 H36B 0.9800
C36 H36C 0.9800
C39 C37 1.521(3)
C39 C38 1.531(3)
C39 H39 1.0000
C37 H37A 0.9800
C37 H37B 0.9800
C37 H37C 0.9800
C38 H38A 0.9800
C38 H38B 0.9800
C38 H38C 0.9800
C40 C41 1.389(3)
C40 C61 1.487(3)
C41 C42 1.378(3)
C41 H41 0.9500
C42 C43 1.488(3)
C43 H43A 0.9900
C43 H43B 0.9900
C44 C46 1.407(3)
C44 C45 1.512(3)
C45 H45A 0.9800
C45 H45B 0.9800
C45 H45C 0.9800
C46 C47 1.395(3)
C46 H46 0.9500
C47 C48 1.510(3)
C48 H48A 0.9800
C48 H48B 0.9800
C48 H48C 0.9800
C49 C79 1.409(3)
C49 C54 1.419(3)
C51 C52 1.393(3)
C51 C79 1.395(3)
C51 H51 0.9500
C52 C53 1.386(3)
C52 H52 0.9500
C53 C54 1.396(3)
C53 H53 0.9500
C54 C58 1.515(3)
C55A C57A 1.519(6)
C55A C56A 1.522(7)
C55A C79 1.527(5)
C55A H55A 1.0000
C56A H56A 0.9800
C56A H56B 0.9800
C56A H56C 0.9800
C57A H57A 0.9800
C57A H57B 0.9800
C57A H57C 0.9800
C55B C56B 1.516(15)
C55B C79 1.519(16)
C55B C57B 1.524(16)
C55B H55B 1.0000
C56B H56D 0.9800
C56B H56E 0.9800
C56B H56F 0.9800
C57B H57D 0.9800
C57B H57E 0.9800
C57B H57F 0.9800
C58 C59 1.526(3)
C58 C60 1.530(3)
C58 H58 1.0000
C59 H59A 0.9800
C59 H59B 0.9800
C59 H59C 0.9800
C60 H60A 0.9800
C60 H60B 0.9800
C60 H60C 0.9800
C61 H61A 0.9900
C61 H61B 0.9900
C62 C64 1.405(3)
C62 C63 1.512(3)
C63 H63A 0.9800
C63 H63B 0.9800
C63 H63C 0.9800
C64 C65 1.389(3)
C64 H64 0.9500
C65 C66 1.517(3)
C66 H66A 0.9800
C66 H66B 0.9800
C66 H66C 0.9800
C67 C72 1.410(3)
C67 C68 1.412(3)
C68 C69 1.400(3)
C68 C76 1.520(3)
C69 C70 1.385(3)
C69 H69 0.9500
C70 C71 1.386(3)
C70 H70 0.9500
C71 C72 1.396(3)
C71 H71 0.9500
C72 C73B 1.519(15)
C72 C73A 1.527(6)
C73A C74A 1.486(14)
C73A C75A 1.603(12)
C73A H73A 1.0000
C74A H74A 0.9800
C74A H74B 0.9800
C74A H74C 0.9800
C75A H75A 0.9800
C75A H75B 0.9800
C75A H75C 0.9800
C73B C75B 1.35(4)
C73B C74B 1.49(4)
C73B H73B 1.0000
C74B H74D 0.9800
C74B H74E 0.9800
C74B H74F 0.9800
C75B H75D 0.9800
C75B H75E 0.9800
C75B H75F 0.9800
C76 C78 1.527(3)
C76 C77 1.532(3)
C76 H76 1.0000
C77 H77A 0.9800
C77 H77B 0.9800
C77 H77C 0.9800
C78 H78A 0.9800
C78 H78B 0.9800
C78 H78C 0.9800

loop_
_geom_hbond_atom_site_label_D
_geom_hbond_atom_site_label_H
_geom_hbond_atom_site_label_A
_geom_hbond_distance_DH
_geom_hbond_distance_HA
_geom_hbond_distance_DA
_geom_hbond_angle_DHA
Ni3 H4 K2 1.38(3) 2.45(3) 3.7824(5) 160.4(16)
Ni4 H3 K2 1.32(2) 2.52(2) 3.7807(5) 158.6(15)
Ni1 H1 K1 1.34(3) 2.53(3) 3.8307(5) 162.9(18)
Ni2 H2 K1 1.36(2) 2.49(2) 3.8168(5) 162.7(15)
